data_1562887
loop_
_publ_author_name
'Zhang, Wenge'
'Lu, Xiuxiang'
'Huo, Luqiong'
'Zhang, Sha'
'Chen, Yan'
'Zou, Zhenxing'
'Tan, Haibo'

_publ_section_title
;
 Sesquiterpenes and Steroids from an Endophytic <i>Eutypella scoparia</i>.
;
_journal_name_full 'Journal of natural products'
_journal_paper_doi 10.1021/acs.jnatprod.0c01167
_journal_year 2021
_chemical_absolute_configuration ad
_chemical_formula_moiety 'C28 H40 O3'
_chemical_formula_sum 'C28 H40 O3'
_chemical_formula_weight 424.60
_space_group_crystal_system monoclinic
_space_group_IT_number 4
_space_group_name_Hall 'P 2yb'
_space_group_name_H-M_alt 'P 1 21 1'
_atom_sites_solution_hydrogens geom
_atom_sites_solution_primary dual
_audit_creation_date 2019-07-04
_audit_creation_method
;
Olex2 1.2
(compiled 2018.05.29 svn.r3508 for OlexSys, GUI svn.r5506)
;
_cell_angle_alpha 90
_cell_angle_beta 96.779(2)
_cell_angle_gamma 90
_cell_formula_units_Z 2
_cell_length_a 11.2412(2)
_cell_length_b 6.96080(10)
_cell_length_c 15.8191(4)
_cell_measurement_reflns_used 6623
_cell_measurement_temperature 99.9(9)
_cell_measurement_theta_max 73.8360
_cell_measurement_theta_min 4.5700
_cell_volume 1229.16(4)
_computing_cell_refinement 'CrysAlisPro 1.171.39.33c (Rigaku OD, 2017)'
_computing_data_collection 'CrysAlisPro 1.171.39.33c (Rigaku OD, 2017)'
_computing_data_reduction 'CrysAlisPro 1.171.39.33c (Rigaku OD, 2017)'
_computing_molecular_graphics 'Olex2 (Dolomanov et al., 2009)'
_computing_publication_material 'Olex2 (Dolomanov et al., 2009)'
_computing_structure_refinement 'ShelXL (Sheldrick, 2015)'
_computing_structure_solution 'ShelXT (Sheldrick, 2015)'
_diffrn_ambient_environment N~2~
_diffrn_ambient_temperature 99.9(9)
_diffrn_detector 'Pilatus3R 200K-A'
_diffrn_measured_fraction_theta_full 0.998
_diffrn_measured_fraction_theta_max 0.985
_diffrn_measurement_details
;
List of Runs (angles in degrees, time in seconds):

  # Type    Start    End  Width  t~exp~   \w     \q     \k     \f   Frames
--------------------------------------------------------------------------
  1  \w     43.00  85.00   0.50    1.20    --    0.00  38.00  90.00   84
  2  \w     33.00  88.00   0.50    1.20    --    0.00  38.00-150.00  110
  3  \w    -33.00  30.00   0.50    1.20    --    0.00 -82.00  90.00  126
  4  \w    -31.00   6.00   0.50    1.20    --    0.00 -82.00  30.00   74
  5  \w    -63.00 -17.00   0.50    1.20    --    0.00 -19.00 -60.00   92
  6  \w     22.00  81.00   0.50    5.80    --   95.20 -45.00 -30.00  118
  7  \w    155.00 180.00   0.50    5.80    --   95.20  68.00  11.63   50
  8  \w     73.00 102.00   0.50    5.80    --   95.20  55.00   3.04   58
  9  \w     77.00 166.00   0.50    5.80    --   95.20  45.00-180.00  178
 10  \w    142.00 180.00   0.50    5.80    --   95.20  45.00  60.00   76
 11  \w      6.00  52.00   0.50    5.80    --   95.20 -61.00 -30.00   92
 12  \w     63.00 118.00   0.50    5.80    --   95.20 -61.00 -30.00  110
 13  \w     25.00 114.00   0.50    5.80    --   95.20 -45.00  30.00  178
 14  \w     86.00 120.00   0.50    5.80    --   95.20  45.00  90.00   68
 15  \w     70.00  96.00   0.50    5.80    --   95.20  68.00  11.63   52
 16  \w     71.00  98.00   0.50    5.80    --   95.20  65.00  42.12   54
 17  \w     78.00 182.00   0.50    5.80    --   95.20  45.00-150.00  208
 18  \w     78.00 119.00   0.50    5.80    --   95.20  45.00  60.00   82
 19  \w    121.00 183.00   0.50    5.80    --   95.20  65.00  42.12  124
 20  \w     72.00  99.00   0.50    5.80    --   95.20  61.00 -30.00   54
 21  \w     73.00  98.00   0.50    5.80    --   95.20  61.00  30.00   50
 22  \w     72.00 100.00   0.50    5.80    --   95.20  61.00  60.00   56
 23  \w     77.00 103.00   0.50    5.80    --   95.20  45.00   0.00   52
 24  \w     80.00 107.00   0.50    5.80    --   95.20  45.00  30.00   54
 25  \w     73.00  99.00   0.50    5.80    --   95.20  61.00  90.00   52
 26  \w    135.00 175.00   0.50    5.80    --   95.20  61.00  90.00   80
 27  \w     80.00 180.00   0.50    5.80    --   95.20  30.00  30.00  200
 28  \w     73.00 100.00   0.50    5.80    --   95.20  61.00   0.00   54
 29  \w    126.00 153.00   0.50    5.80    --   95.20  45.00  90.00   54
 30  \w     84.00 131.00   0.50    5.80    --   95.20  30.00 -30.00   94
 31  \w    144.00 171.00   0.50    5.80    --   95.20  55.00   3.04   54
 32  \w    143.00 170.00   0.50    5.80    --   95.20  67.00 -45.07   54
 33  \w     78.00 144.00   0.50    5.80    --   95.20  45.00 -30.00  132
 34  \w     71.00  96.00   0.50    5.80    --   95.20  67.00 -45.07   50
;
_diffrn_measurement_device 'four-circle diffractometer'
_diffrn_measurement_device_type 'XtaLAB Pro: Kappa single'
_diffrn_measurement_method '\w scans'
_diffrn_orient_matrix_type 'CrysAlisPro convention (1999,Acta A55,543-557)'
_diffrn_orient_matrix_UB_11 -0.0315869000
_diffrn_orient_matrix_UB_12 -0.0991234000
_diffrn_orient_matrix_UB_13 -0.0868302000
_diffrn_orient_matrix_UB_21 0.1340160000
_diffrn_orient_matrix_UB_22 -0.0382295000
_diffrn_orient_matrix_UB_23 -0.0049835000
_diffrn_orient_matrix_UB_31 -0.0101780000
_diffrn_orient_matrix_UB_32 -0.1942350000
_diffrn_orient_matrix_UB_33 0.0451998000
_diffrn_radiation_monochromator graphite
_diffrn_radiation_probe x-ray
_diffrn_radiation_type CuK\a
_diffrn_radiation_wavelength 1.54184
_diffrn_reflns_av_R_equivalents 0.0403
_diffrn_reflns_av_unetI/netI 0.0382
_diffrn_reflns_Laue_measured_fraction_full 0.998
_diffrn_reflns_Laue_measured_fraction_max 0.985
_diffrn_reflns_limit_h_max 13
_diffrn_reflns_limit_h_min -13
_diffrn_reflns_limit_k_max 8
_diffrn_reflns_limit_k_min -8
_diffrn_reflns_limit_l_max 19
_diffrn_reflns_limit_l_min -19
_diffrn_reflns_number 13985
_diffrn_reflns_point_group_measured_fraction_full 0.986
_diffrn_reflns_point_group_measured_fraction_max 0.958
_diffrn_reflns_theta_full 67.684
_diffrn_reflns_theta_max 74.070
_diffrn_reflns_theta_min 4.581
_diffrn_source 'Rotating-anode X-ray tube'
_diffrn_source_type 'MicroMax 007 (Cu) X-ray Source'
_exptl_absorpt_coefficient_mu 0.562
_exptl_absorpt_correction_T_max 1.00000
_exptl_absorpt_correction_T_min 0.66582
_exptl_absorpt_correction_type multi-scan
_exptl_absorpt_process_details
;
CrysAlisPro 1.171.39.33c (Rigaku Oxford Diffraction, 2017)
Empirical absorption correction using spherical harmonics,
 implemented in SCALE3 ABSPACK scaling algorithm.
;
_exptl_crystal_colour 'clear light colourless'
_exptl_crystal_colour_lustre clear
_exptl_crystal_colour_modifier light
_exptl_crystal_colour_primary colourless
_exptl_crystal_density_diffrn 1.147
_exptl_crystal_description block
_exptl_crystal_F_000 464
_exptl_crystal_size_max 0.15
_exptl_crystal_size_mid 0.15
_exptl_crystal_size_min 0.06
_refine_diff_density_max 0.306
_refine_diff_density_min -0.162
_refine_diff_density_rms 0.040
_refine_ls_abs_structure_details
;
 Flack x determined using 1737 quotients [(I+)-(I-)]/[(I+)+(I-)]
 (Parsons, Flack and Wagner, Acta Cryst. B69 (2013) 249-259).
;
_refine_ls_abs_structure_Flack -0.09(12)
_refine_ls_extinction_method none
_refine_ls_goodness_of_fit_ref 1.043
_refine_ls_hydrogen_treatment constr
_refine_ls_matrix_type full
_refine_ls_number_parameters 286
_refine_ls_number_reflns 4802
_refine_ls_number_restraints 1
_refine_ls_restrained_S_all 1.043
_refine_ls_R_factor_all 0.0488
_refine_ls_R_factor_gt 0.0427
_refine_ls_shift/su_max 0.000
_refine_ls_shift/su_mean 0.000
_refine_ls_structure_factor_coef Fsqd
_refine_ls_weighting_details 'w=1/[\s^2^(Fo^2^)+(0.0644P)^2^+0.2217P] where P=(Fo^2^+2Fc^2^)/3'
_refine_ls_weighting_scheme calc
_refine_ls_wR_factor_gt 0.1097
_refine_ls_wR_factor_ref 0.1139
_reflns_Friedel_coverage 0.790
_reflns_Friedel_fraction_full 0.971
_reflns_Friedel_fraction_max 0.925
_reflns_number_gt 4309
_reflns_number_total 4802
_reflns_threshold_expression 'I > 2\s(I)'
_cod_data_source_file np0c01167_si_001.cif
_cod_data_source_block zhangwenge_bmz-62_collect
_cod_database_code 1562887
_shelx_shelxl_version_number 2014/7
_chemical_oxdiff_formula 'C54 H76 O8 '
_shelx_space_group_comment
;
The symmetry employed for this shelxl refinement is uniquely defined
by the following loop, which should always be used as a source of
symmetry information in preference to the above space-group names.
They are only intended as comments.
;
_shelx_estimated_absorpt_t_max 0.967
_shelx_estimated_absorpt_t_min 0.920
_reflns_odcompleteness_completeness 99.88
_reflns_odcompleteness_iscentric 1
_reflns_odcompleteness_theta 66.97
_olex2_refinement_description
;
1. Fixed Uiso
 At 1.2 times of:
  All C(H) groups, All C(H,H) groups
 At 1.5 times of:
  All C(H,H,H) groups, All O(H) groups
2.a Ternary CH refined with riding coordinates:
 C5(H5), C17(H17), C20(H20), C9(H9), C24(H24), C25(H25)
2.b Secondary CH2 refined with riding coordinates:
 C4(H4A,H4B), C1(H1A,H1B), C12(H12A,H12B), C11(H11A,H11B), C2(H2A,H2B),
 C16(H16A,H16B), C15(H15A,H15B)
2.c Aromatic/amide H refined with riding coordinates:
 C7(H7), C22(H22), C6(H6), C23(H23)
2.d Idealised Me refined as rotating group:
 C19(H19A,H19B,H19C), C18(H18A,H18B,H18C), C26(H26A,H26B,H26C), C28(H28A,H28B,
 H28C), C27(H27A,H27B,H27C)
2.e Idealised tetrahedral OH refined as rotating group:
 O27(H27)
;
_olex2_submission_special_instructions 'No special instructions were received'
_oxdiff_exptl_absorpt_empirical_details
;
Empirical correction (ABSPACK) includes:
- Absorption correction using spherical harmonics
- Frame scaling
;
_oxdiff_exptl_absorpt_empirical_full_max 1.621
_oxdiff_exptl_absorpt_empirical_full_min 0.554

loop_
_space_group_symop_operation_xyz
'x, y, z'
'-x, y+1/2, -z'

loop_
_atom_site_label
_atom_site_type_symbol
_atom_site_fract_x
_atom_site_fract_y
_atom_site_fract_z
_atom_site_U_iso_or_equiv
_atom_site_adp_type
_atom_site_occupancy
_atom_site_site_symmetry_order
_atom_site_calc_flag
_atom_site_refinement_flags_posn
_atom_site_refinement_flags_adp
_atom_site_refinement_flags_occupancy
_atom_site_disorder_assembly
_atom_site_disorder_group
O28 O 0.96022(15) 0.6934(3) 0.64498(12) 0.0335(4) Uani 1 1 d . . . . .
O30 O 0.04888(16) 0.6663(3) 0.39157(12) 0.0379(5) Uani 1 1 d . . . . .
O27 O 0.95357(18) 0.9209(3) 0.74345(13) 0.0384(5) Uani 1 1 d . . . . .
H27 H 0.9605 0.9924 0.7031 0.058 Uiso 1 1 calc GR . . . .
C21 C 0.9462(2) 0.7394(4) 0.71645(18) 0.0304(6) Uani 1 1 d . . . . .
C10 C 0.3280(2) 0.6768(4) 0.58739(16) 0.0254(5) Uani 1 1 d . . . . .
C5 C 0.2724(2) 0.4887(4) 0.54887(17) 0.0277(5) Uani 1 1 d . . . . .
H5 H 0.3125 0.4615 0.4984 0.033 Uiso 1 1 calc R . . . .
C4 C 0.1373(2) 0.5051(4) 0.51739(17) 0.0288(5) Uani 1 1 d . . . . .
H4A H 0.1109 0.3893 0.4866 0.035 Uiso 1 1 calc R . . . .
H4B H 0.0926 0.5163 0.5660 0.035 Uiso 1 1 calc R . . . .
C8 C 0.4889(2) 0.4714(4) 0.66989(17) 0.0269(5) Uani 1 1 d . . . . .
C7 C 0.4012(2) 0.3159(4) 0.66269(18) 0.0313(6) Uani 1 1 d . . . . .
H7 H 0.4158 0.2080 0.6970 0.038 Uiso 1 1 calc R . . . .
C13 C 0.6812(2) 0.6242(4) 0.73998(16) 0.0261(5) Uani 1 1 d . . . . .
C19 C 0.2762(2) 0.7369(4) 0.66871(16) 0.0268(5) Uani 1 1 d . . . . .
H19A H 0.1904 0.7296 0.6595 0.040 Uiso 1 1 calc GR . . . .
H19B H 0.3001 0.8664 0.6832 0.040 Uiso 1 1 calc GR . . . .
H19C H 0.3057 0.6525 0.7144 0.040 Uiso 1 1 calc GR . . . .
C1 C 0.30414(19) 0.8331(4) 0.51911(16) 0.0277(5) Uani 1 1 d . . . . .
H1A H 0.3433 0.7982 0.4698 0.033 Uiso 1 1 calc R . . . .
H1B H 0.3383 0.9535 0.5412 0.033 Uiso 1 1 calc R . . . .
C3 C 0.1114(2) 0.6750(4) 0.46068(17) 0.0304(6) Uani 1 1 d . . . . .
C14 C 0.5865(2) 0.4673(4) 0.72837(16) 0.0264(5) Uani 1 1 d . . . . .
C17 C 0.7959(2) 0.4969(4) 0.75297(16) 0.0267(5) Uani 1 1 d . . . . .
H17 H 0.8052 0.4384 0.6978 0.032 Uiso 1 1 calc R . . . .
C22 C 1.0151(2) 0.4494(4) 0.79670(17) 0.0300(6) Uani 1 1 d . . . . .
H22 H 1.0362 0.3878 0.7485 0.036 Uiso 1 1 calc R . . . .
C20 C 0.9162(2) 0.5972(4) 0.78443(16) 0.0275(5) Uani 1 1 d . . . . .
H20 H 0.9098 0.6647 0.8381 0.033 Uiso 1 1 calc R . . . .
C12 C 0.67076(19) 0.7568(4) 0.66221(16) 0.0274(5) Uani 1 1 d . . . . .
H12A H 0.7021 0.6919 0.6153 0.033 Uiso 1 1 calc R . . . .
H12B H 0.7181 0.8716 0.6755 0.033 Uiso 1 1 calc R . . . .
C11 C 0.53983(19) 0.8128(4) 0.63584(16) 0.0270(5) Uani 1 1 d . . . . .
H11A H 0.5076 0.8731 0.6835 0.032 Uiso 1 1 calc R . . . .
H11B H 0.5357 0.9052 0.5897 0.032 Uiso 1 1 calc R . . . .
C9 C 0.4649(2) 0.6376(4) 0.60735(16) 0.0253(5) Uani 1 1 d . . . . .
H9 H 0.4921 0.5948 0.5538 0.030 Uiso 1 1 calc R . . . .
C18 C 0.6671(2) 0.7404(4) 0.82096(17) 0.0306(6) Uani 1 1 d . . . . .
H18A H 0.5904 0.8028 0.8148 0.046 Uiso 1 1 calc GR . . . .
H18B H 0.7293 0.8353 0.8295 0.046 Uiso 1 1 calc GR . . . .
H18C H 0.6727 0.6555 0.8691 0.046 Uiso 1 1 calc GR . . . .
C6 C 0.2999(2) 0.3231(4) 0.60814(19) 0.0326(6) Uani 1 1 d . . . . .
H6 H 0.2455 0.2222 0.6073 0.039 Uiso 1 1 calc R . . . .
C2 C 0.1687(2) 0.8606(4) 0.49157(17) 0.0293(6) Uani 1 1 d . . . . .
H2A H 0.1305 0.9077 0.5394 0.035 Uiso 1 1 calc R . . . .
H2B H 0.1571 0.9557 0.4465 0.035 Uiso 1 1 calc R . . . .
C23 C 1.0740(2) 0.4011(4) 0.87114(18) 0.0344(6) Uani 1 1 d . . . . .
H23 H 1.0588 0.4722 0.9185 0.041 Uiso 1 1 calc R . . . .
C16 C 0.7632(2) 0.3356(4) 0.81136(18) 0.0309(6) Uani 1 1 d . . . . .
H16A H 0.7785 0.3739 0.8706 0.037 Uiso 1 1 calc R . . . .
H16B H 0.8090 0.2205 0.8030 0.037 Uiso 1 1 calc R . . . .
C15 C 0.6278(2) 0.3004(4) 0.78562(19) 0.0337(6) Uani 1 1 d . . . . .
H15A H 0.6147 0.1794 0.7555 0.040 Uiso 1 1 calc R . . . .
H15B H 0.5851 0.2978 0.8354 0.040 Uiso 1 1 calc R . . . .
C24 C 1.1635(2) 0.2404(5) 0.88523(18) 0.0363(6) Uani 1 1 d . . . . .
H24 H 1.1783 0.1907 0.8295 0.044 Uiso 1 1 calc R . . . .
C25 C 1.2845(2) 0.3095(5) 0.93251(19) 0.0424(7) Uani 1 1 d . . . . .
H25 H 1.2704 0.3512 0.9897 0.051 Uiso 1 1 calc R . . . .
C26 C 1.3342(3) 0.4801(6) 0.8873(2) 0.0487(8) Uani 1 1 d . . . . .
H26A H 1.3465 0.4435 0.8305 0.073 Uiso 1 1 calc GR . . . .
H26B H 1.4090 0.5194 0.9179 0.073 Uiso 1 1 calc GR . . . .
H26C H 1.2782 0.5847 0.8851 0.073 Uiso 1 1 calc GR . . . .
C28 C 1.1091(3) 0.0782(6) 0.9338(2) 0.0521(9) Uani 1 1 d . . . . .
H28A H 1.1015 0.1199 0.9908 0.078 Uiso 1 1 calc GR . . . .
H28B H 1.1603 -0.0325 0.9357 0.078 Uiso 1 1 calc GR . . . .
H28C H 1.0315 0.0457 0.9054 0.078 Uiso 1 1 calc GR . . . .
C27 C 1.3768(3) 0.1486(6) 0.9420(2) 0.0549(9) Uani 1 1 d . . . . .
H27A H 1.3475 0.0449 0.9738 0.082 Uiso 1 1 calc GR . . . .
H27B H 1.4504 0.1961 0.9715 0.082 Uiso 1 1 calc GR . . . .
H27C H 1.3906 0.1033 0.8867 0.082 Uiso 1 1 calc GR . . . .

loop_
_atom_site_aniso_label
_atom_site_aniso_U_11
_atom_site_aniso_U_22
_atom_site_aniso_U_33
_atom_site_aniso_U_23
_atom_site_aniso_U_13
_atom_site_aniso_U_12
O28 0.0231(8) 0.0425(11) 0.0350(10) 0.0035(8) 0.0038(7) 0.0010(7)
O30 0.0305(10) 0.0439(12) 0.0367(11) -0.0053(9) -0.0071(8) 0.0046(8)
O27 0.0337(10) 0.0339(11) 0.0459(12) 0.0002(9) -0.0021(9) -0.0018(8)
C21 0.0138(10) 0.0332(13) 0.0421(16) -0.0030(12) -0.0054(9) 0.0010(9)
C10 0.0155(10) 0.0295(13) 0.0307(13) -0.0016(10) 0.0011(9) 0.0015(9)
C5 0.0160(11) 0.0323(14) 0.0342(14) -0.0046(11) 0.0006(9) 0.0009(9)
C4 0.0161(11) 0.0353(14) 0.0344(14) -0.0042(11) -0.0002(9) -0.0014(10)
C8 0.0173(10) 0.0299(13) 0.0332(13) -0.0021(11) 0.0020(9) 0.0021(9)
C7 0.0222(11) 0.0284(13) 0.0425(15) 0.0003(11) 0.0001(10) 0.0009(10)
C13 0.0169(11) 0.0319(14) 0.0295(13) 0.0016(10) 0.0019(9) 0.0004(9)
C19 0.0184(10) 0.0305(13) 0.0312(13) -0.0016(11) 0.0016(9) 0.0004(9)
C1 0.0164(10) 0.0352(13) 0.0310(13) -0.0006(11) 0.0004(9) 0.0005(10)
C3 0.0169(10) 0.0422(15) 0.0320(13) -0.0051(11) 0.0020(9) 0.0031(10)
C14 0.0173(10) 0.0304(13) 0.0314(13) 0.0019(10) 0.0026(9) 0.0010(9)
C17 0.0173(11) 0.0333(14) 0.0287(13) 0.0004(11) -0.0006(9) 0.0010(9)
C22 0.0178(11) 0.0370(15) 0.0347(14) 0.0003(11) 0.0009(10) -0.0007(10)
C20 0.0176(11) 0.0378(14) 0.0267(12) -0.0024(11) 0.0006(9) 0.0009(9)
C12 0.0144(10) 0.0326(13) 0.0344(13) 0.0010(11) -0.0006(9) -0.0009(9)
C11 0.0157(10) 0.0306(13) 0.0338(13) 0.0049(11) 0.0000(9) 0.0012(9)
C9 0.0141(10) 0.0328(13) 0.0289(12) -0.0012(10) 0.0019(9) 0.0013(9)
C18 0.0237(11) 0.0346(14) 0.0334(14) -0.0006(11) 0.0030(9) 0.0031(10)
C6 0.0204(11) 0.0300(13) 0.0466(16) -0.0030(12) 0.0005(10) -0.0013(10)
C2 0.0183(11) 0.0368(15) 0.0322(13) 0.0003(11) 0.0001(9) 0.0033(9)
C23 0.0238(12) 0.0464(17) 0.0329(14) -0.0003(12) 0.0020(11) 0.0025(11)
C16 0.0203(11) 0.0342(13) 0.0373(14) 0.0041(11) -0.0003(10) 0.0031(10)
C15 0.0214(11) 0.0337(15) 0.0448(16) 0.0070(12) -0.0011(10) -0.0004(10)
C24 0.0269(12) 0.0489(17) 0.0325(14) 0.0077(13) 0.0010(10) 0.0058(12)
C25 0.0255(12) 0.065(2) 0.0354(15) 0.0112(15) -0.0010(11) 0.0070(14)
C26 0.0271(14) 0.069(2) 0.0491(19) 0.0090(17) -0.0010(12) -0.0024(14)
C28 0.0377(16) 0.058(2) 0.059(2) 0.0211(17) 0.0006(15) 0.0029(15)
C27 0.0312(15) 0.081(3) 0.052(2) 0.0230(19) 0.0037(13) 0.0170(16)

loop_
_atom_type_symbol
_atom_type_description
_atom_type_scat_dispersion_real
_atom_type_scat_dispersion_imag
_atom_type_scat_source
C C 0.0181 0.0091 'International Tables Vol C Tables 4.2.6.8 and 6.1.1.4'
H H 0.0000 0.0000 'International Tables Vol C Tables 4.2.6.8 and 6.1.1.4'
O O 0.0492 0.0322 'International Tables Vol C Tables 4.2.6.8 and 6.1.1.4'

loop_
_geom_angle_atom_site_label_1
_geom_angle_atom_site_label_2
_geom_angle_atom_site_label_3
_geom_angle
_geom_angle_site_symmetry_1
_geom_angle_site_symmetry_3
_geom_angle_publ_flag
C21 O27 H27 109.5 . . ?
O28 C21 O27 122.9(3) . . ?
O28 C21 C20 123.6(3) . . ?
O27 C21 C20 113.5(2) . . ?
C5 C10 C9 105.99(19) . . ?
C19 C10 C5 112.7(2) . . ?
C19 C10 C1 110.2(2) . . ?
C19 C10 C9 110.00(19) . . ?
C1 C10 C5 107.12(19) . . ?
C1 C10 C9 110.70(19) . . ?
C10 C5 H5 106.3 . . ?
C10 C5 C4 113.6(2) . . ?
C4 C5 H5 106.3 . . ?
C6 C5 C10 111.2(2) . . ?
C6 C5 H5 106.3 . . ?
C6 C5 C4 112.4(2) . . ?
C5 C4 H4A 109.3 . . ?
C5 C4 H4B 109.3 . . ?
H4A C4 H4B 108.0 . . ?
C3 C4 C5 111.5(2) . . ?
C3 C4 H4A 109.3 . . ?
C3 C4 H4B 109.3 . . ?
C7 C8 C9 116.4(2) . . ?
C14 C8 C7 121.7(2) . . ?
C14 C8 C9 121.9(2) . . ?
C8 C7 H7 118.8 . . ?
C6 C7 C8 122.4(3) . . ?
C6 C7 H7 118.8 . . ?
C14 C13 C17 99.4(2) . . ?
C14 C13 C12 110.47(19) . . ?
C14 C13 C18 109.8(2) . . ?
C12 C13 C17 115.6(2) . . ?
C12 C13 C18 110.3(2) . . ?
C18 C13 C17 110.7(2) . . ?
C10 C19 H19A 109.5 . . ?
C10 C19 H19B 109.5 . . ?
C10 C19 H19C 109.5 . . ?
H19A C19 H19B 109.5 . . ?
H19A C19 H19C 109.5 . . ?
H19B C19 H19C 109.5 . . ?
C10 C1 H1A 109.3 . . ?
C10 C1 H1B 109.3 . . ?
C10 C1 C2 111.8(2) . . ?
H1A C1 H1B 107.9 . . ?
C2 C1 H1A 109.3 . . ?
C2 C1 H1B 109.3 . . ?
O30 C3 C4 123.1(3) . . ?
O30 C3 C2 120.7(3) . . ?
C4 C3 C2 116.2(2) . . ?
C8 C14 C13 124.6(2) . . ?
C8 C14 C15 126.5(2) . . ?
C15 C14 C13 108.58(19) . . ?
C13 C17 H17 107.0 . . ?
C20 C17 C13 117.6(2) . . ?
C20 C17 H17 107.0 . . ?
C16 C17 C13 104.06(19) . . ?
C16 C17 H17 107.0 . . ?
C16 C17 C20 113.6(2) . . ?
C20 C22 H22 117.6 . . ?
C23 C22 H22 117.6 . . ?
C23 C22 C20 124.8(3) . . ?
C21 C20 C17 108.8(2) . . ?
C21 C20 H20 110.1 . . ?
C17 C20 H20 110.1 . . ?
C22 C20 C21 108.1(2) . . ?
C22 C20 C17 109.6(2) . . ?
C22 C20 H20 110.1 . . ?
C13 C12 H12A 109.5 . . ?
C13 C12 H12B 109.5 . . ?
C13 C12 C11 110.6(2) . . ?
H12A C12 H12B 108.1 . . ?
C11 C12 H12A 109.5 . . ?
C11 C12 H12B 109.5 . . ?
C12 C11 H11A 109.4 . . ?
C12 C11 H11B 109.4 . . ?
H11A C11 H11B 108.0 . . ?
C9 C11 C12 111.0(2) . . ?
C9 C11 H11A 109.4 . . ?
C9 C11 H11B 109.4 . . ?
C10 C9 H9 106.3 . . ?
C8 C9 C10 111.08(19) . . ?
C8 C9 H9 106.3 . . ?
C11 C9 C10 114.8(2) . . ?
C11 C9 C8 111.50(19) . . ?
C11 C9 H9 106.3 . . ?
C13 C18 H18A 109.5 . . ?
C13 C18 H18B 109.5 . . ?
C13 C18 H18C 109.5 . . ?
H18A C18 H18B 109.5 . . ?
H18A C18 H18C 109.5 . . ?
H18B C18 H18C 109.5 . . ?
C5 C6 H6 119.1 . . ?
C7 C6 C5 121.8(2) . . ?
C7 C6 H6 119.1 . . ?
C1 C2 H2A 109.5 . . ?
C1 C2 H2B 109.5 . . ?
C3 C2 C1 110.8(2) . . ?
C3 C2 H2A 109.5 . . ?
C3 C2 H2B 109.5 . . ?
H2A C2 H2B 108.1 . . ?
C22 C23 H23 117.4 . . ?
C22 C23 C24 125.2(3) . . ?
C24 C23 H23 117.4 . . ?
C17 C16 H16A 110.8 . . ?
C17 C16 H16B 110.8 . . ?
C17 C16 C15 104.9(2) . . ?
H16A C16 H16B 108.8 . . ?
C15 C16 H16A 110.8 . . ?
C15 C16 H16B 110.8 . . ?
C14 C15 C16 105.0(2) . . ?
C14 C15 H15A 110.8 . . ?
C14 C15 H15B 110.8 . . ?
C16 C15 H15A 110.8 . . ?
C16 C15 H15B 110.8 . . ?
H15A C15 H15B 108.8 . . ?
C23 C24 H24 108.1 . . ?
C23 C24 C25 112.0(3) . . ?
C23 C24 C28 108.8(2) . . ?
C25 C24 H24 108.1 . . ?
C28 C24 H24 108.1 . . ?
C28 C24 C25 111.4(2) . . ?
C24 C25 H25 108.0 . . ?
C26 C25 C24 111.4(2) . . ?
C26 C25 H25 108.0 . . ?
C27 C25 C24 111.6(3) . . ?
C27 C25 H25 108.0 . . ?
C27 C25 C26 109.6(3) . . ?
C25 C26 H26A 109.5 . . ?
C25 C26 H26B 109.5 . . ?
C25 C26 H26C 109.5 . . ?
H26A C26 H26B 109.5 . . ?
H26A C26 H26C 109.5 . . ?
H26B C26 H26C 109.5 . . ?
C24 C28 H28A 109.5 . . ?
C24 C28 H28B 109.5 . . ?
C24 C28 H28C 109.5 . . ?
H28A C28 H28B 109.5 . . ?
H28A C28 H28C 109.5 . . ?
H28B C28 H28C 109.5 . . ?
C25 C27 H27A 109.5 . . ?
C25 C27 H27B 109.5 . . ?
C25 C27 H27C 109.5 . . ?
H27A C27 H27B 109.5 . . ?
H27A C27 H27C 109.5 . . ?
H27B C27 H27C 109.5 . . ?

loop_
_geom_bond_atom_site_label_1
_geom_bond_atom_site_label_2
_geom_bond_distance
_geom_bond_site_symmetry_2
_geom_bond_publ_flag
O28 C21 1.203(3) . ?
O30 C3 1.229(3) . ?
O27 H27 0.8200 . ?
O27 C21 1.333(3) . ?
C21 C20 1.528(4) . ?
C10 C5 1.545(3) . ?
C10 C19 1.532(3) . ?
C10 C1 1.534(4) . ?
C10 C9 1.558(3) . ?
C5 H5 0.9800 . ?
C5 C4 1.546(3) . ?
C5 C6 1.495(4) . ?
C4 H4A 0.9700 . ?
C4 H4B 0.9700 . ?
C4 C3 1.492(4) . ?
C8 C7 1.459(4) . ?
C8 C14 1.349(3) . ?
C8 C9 1.525(4) . ?
C7 H7 0.9300 . ?
C7 C6 1.346(4) . ?
C13 C14 1.521(3) . ?
C13 C17 1.559(3) . ?
C13 C12 1.531(4) . ?
C13 C18 1.539(4) . ?
C19 H19A 0.9600 . ?
C19 H19B 0.9600 . ?
C19 H19C 0.9600 . ?
C1 H1A 0.9700 . ?
C1 H1B 0.9700 . ?
C1 C2 1.546(3) . ?
C3 C2 1.499(4) . ?
C14 C15 1.512(4) . ?
C17 H17 0.9800 . ?
C17 C20 1.551(3) . ?
C17 C16 1.526(4) . ?
C22 H22 0.9300 . ?
C22 C20 1.511(3) . ?
C22 C23 1.324(4) . ?
C20 H20 0.9800 . ?
C12 H12A 0.9700 . ?
C12 H12B 0.9700 . ?
C12 C11 1.532(3) . ?
C11 H11A 0.9700 . ?
C11 H11B 0.9700 . ?
C11 C9 1.520(3) . ?
C9 H9 0.9800 . ?
C18 H18A 0.9600 . ?
C18 H18B 0.9600 . ?
C18 H18C 0.9600 . ?
C6 H6 0.9300 . ?
C2 H2A 0.9700 . ?
C2 H2B 0.9700 . ?
C23 H23 0.9300 . ?
C23 C24 1.503(4) . ?
C16 H16A 0.9700 . ?
C16 H16B 0.9700 . ?
C16 C15 1.548(3) . ?
C15 H15A 0.9700 . ?
C15 H15B 0.9700 . ?
C24 H24 0.9800 . ?
C24 C25 1.549(4) . ?
C24 C28 1.533(5) . ?
C25 H25 0.9800 . ?
C25 C26 1.526(5) . ?
C25 C27 1.522(5) . ?
C26 H26A 0.9600 . ?
C26 H26B 0.9600 . ?
C26 H26C 0.9600 . ?
C28 H28A 0.9600 . ?
C28 H28B 0.9600 . ?
C28 H28C 0.9600 . ?
C27 H27A 0.9600 . ?
C27 H27B 0.9600 . ?
C27 H27C 0.9600 . ?

loop_
_geom_torsion_atom_site_label_1
_geom_torsion_atom_site_label_2
_geom_torsion_atom_site_label_3
_geom_torsion_atom_site_label_4
_geom_torsion
_geom_torsion_site_symmetry_1
_geom_torsion_site_symmetry_2
_geom_torsion_site_symmetry_3
_geom_torsion_site_symmetry_4
_geom_torsion_publ_flag
O28 C21 C20 C17 -60.1(3) . . . . ?
O28 C21 C20 C22 58.9(3) . . . . ?
O30 C3 C2 C1 -128.8(2) . . . . ?
O27 C21 C20 C17 118.9(2) . . . . ?
O27 C21 C20 C22 -122.1(2) . . . . ?
C10 C5 C4 C3 50.6(3) . . . . ?
C10 C5 C6 C7 -30.2(3) . . . . ?
C10 C1 C2 C3 -56.4(3) . . . . ?
C5 C10 C1 C2 59.2(3) . . . . ?
C5 C10 C9 C8 -59.6(3) . . . . ?
C5 C10 C9 C11 172.7(2) . . . . ?
C5 C4 C3 O30 131.8(3) . . . . ?
C5 C4 C3 C2 -46.9(3) . . . . ?
C4 C5 C6 C7 -158.9(3) . . . . ?
C4 C3 C2 C1 49.9(3) . . . . ?
C8 C7 C6 C5 2.2(4) . . . . ?
C8 C14 C15 C16 157.5(3) . . . . ?
C7 C8 C14 C13 -179.6(2) . . . . ?
C7 C8 C14 C15 7.8(4) . . . . ?
C7 C8 C9 C10 34.6(3) . . . . ?
C7 C8 C9 C11 164.0(2) . . . . ?
C13 C14 C15 C16 -16.0(3) . . . . ?
C13 C17 C20 C21 -64.4(3) . . . . ?
C13 C17 C20 C22 177.5(2) . . . . ?
C13 C17 C16 C15 33.7(3) . . . . ?
C13 C12 C11 C9 -63.9(3) . . . . ?
C19 C10 C5 C4 64.7(3) . . . . ?
C19 C10 C5 C6 -63.4(3) . . . . ?
C19 C10 C1 C2 -63.8(3) . . . . ?
C19 C10 C9 C8 62.5(3) . . . . ?
C19 C10 C9 C11 -65.1(3) . . . . ?
C1 C10 C5 C4 -56.7(3) . . . . ?
C1 C10 C5 C6 175.22(19) . . . . ?
C1 C10 C9 C8 -175.4(2) . . . . ?
C1 C10 C9 C11 56.9(3) . . . . ?
C14 C8 C7 C6 176.0(3) . . . . ?
C14 C8 C9 C10 -145.9(2) . . . . ?
C14 C8 C9 C11 -16.6(3) . . . . ?
C14 C13 C17 C20 -168.7(2) . . . . ?
C14 C13 C17 C16 -42.1(2) . . . . ?
C14 C13 C12 C11 46.0(3) . . . . ?
C17 C13 C14 C8 -137.9(3) . . . . ?
C17 C13 C14 C15 35.8(3) . . . . ?
C17 C13 C12 C11 157.9(2) . . . . ?
C17 C16 C15 C14 -11.3(3) . . . . ?
C22 C23 C24 C25 126.7(3) . . . . ?
C22 C23 C24 C28 -109.6(3) . . . . ?
C20 C17 C16 C15 162.8(2) . . . . ?
C20 C22 C23 C24 173.3(3) . . . . ?
C12 C13 C14 C8 -16.0(3) . . . . ?
C12 C13 C14 C15 157.7(2) . . . . ?
C12 C13 C17 C20 73.1(3) . . . . ?
C12 C13 C17 C16 -160.3(2) . . . . ?
C12 C11 C9 C10 174.5(2) . . . . ?
C12 C11 C9 C8 47.1(3) . . . . ?
C9 C10 C5 C4 -174.9(2) . . . . ?
C9 C10 C5 C6 57.0(3) . . . . ?
C9 C10 C1 C2 174.3(2) . . . . ?
C9 C8 C7 C6 -4.5(4) . . . . ?
C9 C8 C14 C13 0.9(4) . . . . ?
C9 C8 C14 C15 -171.6(2) . . . . ?
C18 C13 C14 C8 105.9(3) . . . . ?
C18 C13 C14 C15 -80.4(3) . . . . ?
C18 C13 C17 C20 -53.2(3) . . . . ?
C18 C13 C17 C16 73.4(3) . . . . ?
C18 C13 C12 C11 -75.6(3) . . . . ?
C6 C5 C4 C3 178.1(2) . . . . ?
C23 C22 C20 C21 128.3(3) . . . . ?
C23 C22 C20 C17 -113.2(3) . . . . ?
C23 C24 C25 C26 -53.8(3) . . . . ?
C23 C24 C25 C27 -176.7(3) . . . . ?
C16 C17 C20 C21 173.8(2) . . . . ?
C16 C17 C20 C22 55.7(3) . . . . ?
C28 C24 C25 C26 -176.0(3) . . . . ?
C28 C24 C25 C27 61.1(3) . . . . ?
